data_2021091
loop_
_publ_author_name
'Shihada, Abdel-Fattah'
'Weller, Frank'
'Massa, Werner'

_publ_section_title
;
 Between MOFs and molecules: organolead(IV) compounds with chain
 structures
;
_journal_coeditor_code UK3151
_journal_issue 5
_journal_name_full 'Acta Crystallographica Section C Structural Chemistry'
_journal_paper_doi 10.1107/S2053229618004850
_journal_volume 74
_journal_year 2018
_chemical_formula_iupac '[Pb (C6 H5)2 (C2 H6 As O2) Cl]'
_chemical_formula_moiety 'C14 H16 As Cl O2 Pb'
_chemical_formula_sum 'C14 H16 As Cl O2 Pb'
_chemical_formula_weight 533.83
_chemical_name_systematic
Poly[chlorido(\m~3~-dimethylarsinato-\k^3^<i>O</i>:<i>O</i>,<i>O</i>':<i>O</i>')diphenyllead(IV)]
_space_group_crystal_system monoclinic
_space_group_IT_number 14
_space_group_name_Hall '-P 2ybc'
_space_group_name_H-M_alt 'P 1 21/c 1'
_symmetry_space_group_name_Hall '-P 2ybc'
_symmetry_space_group_name_H-M 'P 1 21/c 1'
_atom_sites_solution_hydrogens geom
_atom_sites_solution_primary direct
_atom_sites_solution_secondary difmap
_audit_creation_method SHELXL-2013
_cell_angle_alpha 90
_cell_angle_beta 99.763(3)
_cell_angle_gamma 90
_cell_formula_units_Z 4
_cell_length_a 7.3822(3)
_cell_length_b 19.9500(7)
_cell_length_c 10.2878(4)
_cell_measurement_reflns_used 14717
_cell_measurement_temperature 100(2)
_cell_measurement_theta_max 27.20
_cell_measurement_theta_min 2.04
_cell_volume 1493.19(10)
_computing_cell_refinement
;
X-AREA (Stoe & Cie, 2013)
;
_computing_data_collection
;
X-AREA (Stoe & Cie, 2013)
;
_computing_data_reduction
;
X-AREA (Stoe & Cie, 2013)
;
_computing_molecular_graphics
;
DIAMOND (Brandenburg, 2016)
;
_computing_structure_refinement
;
SHELXL97 (Sheldrick, 2008)
;
_computing_structure_solution
;
SIR2011 (Burla <i>et al.</i>,  2012)
;
_diffrn_ambient_temperature 100(2)
_diffrn_detector_area_resol_mean 6.7
_diffrn_measured_fraction_theta_full 1.000
_diffrn_measured_fraction_theta_max 1.000
_diffrn_measurement_device_type 'Stoe IPDS/2T'
_diffrn_measurement_method omega-scans
_diffrn_radiation_type MoK\a
_diffrn_radiation_wavelength 0.71073
_diffrn_reflns_av_R_equivalents 0.0937
_diffrn_reflns_limit_h_max 9
_diffrn_reflns_limit_h_min -9
_diffrn_reflns_limit_k_max 24
_diffrn_reflns_limit_k_min -24
_diffrn_reflns_limit_l_max 12
_diffrn_reflns_limit_l_min -12
_diffrn_reflns_number 21245
_diffrn_reflns_theta_full 25.242
_diffrn_reflns_theta_max 26.000
_diffrn_reflns_theta_min 2.253
_exptl_absorpt_coefficient_mu 13.671
_exptl_absorpt_correction_T_max 0.727
_exptl_absorpt_correction_T_min 0.183
_exptl_absorpt_correction_type gaussian
_exptl_absorpt_process_details
;
(Coppens <i>et al.</i>,  1965)
;
_exptl_crystal_colour colourless
_exptl_crystal_density_diffrn 2.375
_exptl_crystal_description needle
_exptl_crystal_F_000 992
_exptl_crystal_size_max 0.26
_exptl_crystal_size_mid 0.03
_exptl_crystal_size_min 0.03
_refine_diff_density_max 1.596
_refine_diff_density_min -1.434
_refine_ls_extinction_coef 0.00158(14)
_refine_ls_extinction_expression Fc^*^=kFc[1+0.001xFc^2^\l^3^/sin(2\q)]^-1/4^
_refine_ls_extinction_method
;
SHELXL97 (Sheldrick, 2008)
;
_refine_ls_goodness_of_fit_ref 0.959
_refine_ls_hydrogen_treatment constr
_refine_ls_matrix_type full
_refine_ls_number_parameters 173
_refine_ls_number_reflns 2934
_refine_ls_number_restraints 0
_refine_ls_restrained_S_all 0.959
_refine_ls_R_factor_all 0.0478
_refine_ls_R_factor_gt 0.0320
_refine_ls_shift/su_max 0.000
_refine_ls_shift/su_mean 0.000
_refine_ls_structure_factor_coef Fsqd
_refine_ls_weighting_details 'w=1/[\s^2^(Fo^2^)+(0.0300P)^2^] where P=(Fo^2^+2Fc^2^)/3'
_refine_ls_weighting_scheme calc
_refine_ls_wR_factor_gt 0.0646
_refine_ls_wR_factor_ref 0.0665
_reflns_number_gt 2116
_reflns_number_total 2934
_reflns_threshold_expression 'I > 2\s(I)'
_cod_data_source_file uk3151sup1.cif
_cod_data_source_block 2
_cod_database_code 2021091
_shelx_space_group_comment
;
The symmetry employed for this shelxl refinement is uniquely defined
by the following loop, which should always be used as a source of
symmetry information in preference to the above space-group names.
They are only intended as comments.
;
_shelxl_version_number .2013

loop_
_space_group_symop_operation_xyz
'x, y, z'
'-x, y+1/2, -z+1/2'
'-x, -y, -z'
'x, -y-1/2, z-1/2'

loop_
_atom_site_type_symbol
_atom_site_label
_atom_site_fract_x
_atom_site_fract_y
_atom_site_fract_z
_atom_site_U_iso_or_equiv
_atom_site_adp_type
_atom_site_calc_flag
_atom_site_occupancy
Pb Pb1 0.72935(3) 0.01889(2) 0.39198(3) 0.02132(11) Uani d 1
Cl Cl1 0.6838(2) 0.06690(10) 0.14258(19) 0.0276(4) Uani d 1
As As1 0.80432(8) -0.02385(4) 0.71823(7) 0.02082(17) Uani d 1
O O1 0.9474(6) -0.0265(3) 0.6067(5) 0.0233(11) Uani d 1
O O2 0.6000(6) -0.0103(3) 0.6226(5) 0.0254(12) Uani d 1
C C1 0.7357(9) 0.1241(3) 0.4576(7) 0.0196(15) Uani d 1
C C2 0.6534(9) 0.1432(4) 0.5607(8) 0.0256(17) Uani d 1
H H2 0.5920 0.1112 0.6061 0.031 Uiso calc 1
C C3 0.6607(10) 0.2101(4) 0.5982(9) 0.0303(19) Uani d 1
H H3 0.6047 0.2241 0.6703 0.036 Uiso calc 1
C C4 0.7498(10) 0.2567(4) 0.5307(8) 0.0295(19) Uani d 1
H H4 0.7560 0.3023 0.5574 0.035 Uiso calc 1
C C5 0.8295(10) 0.2366(4) 0.4244(9) 0.0294(18) Uani d 1
H H5 0.8886 0.2687 0.3777 0.035 Uiso calc 1
C C6 0.8233(10) 0.1696(4) 0.3858(8) 0.0245(17) Uani d 1
H H6 0.8770 0.1553 0.3129 0.029 Uiso calc 1
C C7 0.7202(9) -0.0825(4) 0.3123(8) 0.0220(16) Uani d 1
C C8 0.6264(9) -0.0917(4) 0.1841(8) 0.0233(16) Uani d 1
H H8 0.5636 -0.0554 0.1365 0.028 Uiso calc 1
C C9 0.6262(10) -0.1551(4) 0.1269(9) 0.0288(18) Uani d 1
H H9 0.5657 -0.1619 0.0388 0.035 Uiso calc 1
C C10 0.7132(10) -0.2074(4) 0.1978(9) 0.032(2) Uani d 1
H H10 0.7115 -0.2506 0.1587 0.038 Uiso calc 1
C C11 0.8025(10) -0.1982(4) 0.3244(10) 0.034(2) Uani d 1
H H11 0.8621 -0.2352 0.3720 0.041 Uiso calc 1
C C12 0.8073(10) -0.1359(4) 0.3841(9) 0.0269(18) Uani d 1
H H12 0.8688 -0.1298 0.4721 0.032 Uiso calc 1
C C13 0.8766(10) 0.0463(4) 0.8386(9) 0.032(2) Uani d 1
H H13A 0.9964 0.0357 0.8916 0.048 Uiso calc 1
H H13B 0.7852 0.0516 0.8967 0.048 Uiso calc 1
H H13C 0.8858 0.0881 0.7901 0.048 Uiso calc 1
C C14 0.8019(10) -0.1056(5) 0.8132(9) 0.0326(19) Uani d 1
H H14A 0.9222 -0.1126 0.8684 0.049 Uiso calc 1
H H14B 0.7751 -0.1429 0.7509 0.049 Uiso calc 1
H H14C 0.7071 -0.1034 0.8692 0.049 Uiso calc 1

loop_
_atom_site_aniso_label
_atom_site_aniso_U_11
_atom_site_aniso_U_22
_atom_site_aniso_U_33
_atom_site_aniso_U_12
_atom_site_aniso_U_13
_atom_site_aniso_U_23
Pb1 0.01614(13) 0.02184(15) 0.02556(16) -0.00021(13) 0.00230(9) -0.00146(16)
Cl1 0.0293(9) 0.0273(10) 0.0250(10) -0.0023(8) 0.0017(8) 0.0001(8)
As1 0.0145(3) 0.0260(4) 0.0216(4) 0.0001(3) 0.0019(3) 0.0008(4)
O1 0.013(2) 0.031(3) 0.025(3) -0.002(2) 0.0040(18) -0.005(3)
O2 0.009(2) 0.031(3) 0.034(3) 0.001(2) -0.0024(19) -0.003(3)
C1 0.022(3) 0.014(3) 0.022(4) 0.001(3) 0.000(3) -0.010(3)
C2 0.018(3) 0.023(4) 0.035(5) 0.004(3) 0.004(3) -0.009(4)
C3 0.021(4) 0.035(5) 0.035(5) 0.003(3) 0.002(3) -0.005(4)
C4 0.025(4) 0.023(4) 0.037(5) 0.003(3) -0.004(3) -0.007(4)
C5 0.027(4) 0.028(4) 0.033(5) 0.000(3) 0.003(3) 0.003(4)
C6 0.025(4) 0.023(4) 0.025(4) -0.003(3) 0.001(3) -0.003(3)
C7 0.017(3) 0.015(4) 0.032(5) -0.002(3) -0.002(3) 0.000(3)
C8 0.024(3) 0.025(4) 0.022(4) -0.005(3) 0.006(3) 0.003(3)
C9 0.025(4) 0.030(4) 0.031(5) -0.005(3) 0.003(3) -0.002(4)
C10 0.025(4) 0.025(4) 0.044(5) 0.001(3) 0.000(4) -0.011(4)
C11 0.024(4) 0.024(4) 0.051(6) 0.004(3) 0.000(4) -0.005(4)
C12 0.019(3) 0.031(4) 0.029(5) 0.002(3) -0.003(3) -0.001(4)
C13 0.018(3) 0.038(5) 0.041(5) 0.007(3) 0.006(3) -0.001(4)
C14 0.023(4) 0.038(5) 0.037(5) 0.000(3) 0.007(3) 0.002(4)

loop_
_atom_type_symbol
_atom_type_description
_atom_type_scat_dispersion_real
_atom_type_scat_dispersion_imag
_atom_type_scat_source
C C 0.0033 0.0016 'International Tables Vol C Tables 4.2.6.8 and 6.1.1.4'
H H 0.0000 0.0000 'International Tables Vol C Tables 4.2.6.8 and 6.1.1.4'
O O 0.0106 0.0060 'International Tables Vol C Tables 4.2.6.8 and 6.1.1.4'
Cl Cl 0.1484 0.1585 'International Tables Vol C Tables 4.2.6.8 and 6.1.1.4'
As As 0.0499 2.0058 'International Tables Vol C Tables 4.2.6.8 and 6.1.1.4'
Pb Pb -3.3944 10.1111 'International Tables Vol C Tables 4.2.6.8 and 6.1.1.4'

loop_
_geom_angle_atom_site_label_1
_geom_angle_atom_site_label_2
_geom_angle_atom_site_label_3
_geom_angle_site_symmetry_1
_geom_angle_site_symmetry_3
_geom_angle
C7 Pb1 C1 . . 175.8(3)
C7 Pb1 O1 . 3_756 91.6(2)
C1 Pb1 O1 . 3_756 88.2(2)
C7 Pb1 O2 . 3_656 86.8(2)
C1 Pb1 O2 . 3_656 93.2(2)
O1 Pb1 O2 3_756 3_656 176.80(18)
C7 Pb1 O1 . . 88.4(2)
C1 Pb1 O1 . . 95.3(2)
O1 Pb1 O1 3_756 . 63.51(19)
O2 Pb1 O1 3_656 . 119.20(16)
C7 Pb1 Cl1 . . 88.9(2)
C1 Pb1 Cl1 . . 86.9(2)
O1 Pb1 Cl1 3_756 . 86.92(13)
O2 Pb1 Cl1 3_656 . 90.25(13)
O1 Pb1 Cl1 . . 150.20(10)
O2 As1 O1 . . 102.1(2)
O2 As1 C13 . . 113.1(3)
O1 As1 C13 . . 109.3(3)
O2 As1 C14 . . 110.7(3)
O1 As1 C14 . . 112.6(3)
C13 As1 C14 . . 109.0(4)
As1 O1 Pb1 . 3_756 137.2(3)
As1 O1 Pb1 . . 101.16(19)
Pb1 O1 Pb1 3_756 . 116.49(19)
As1 O2 Pb1 . 3_656 145.1(3)
C2 C1 C6 . . 122.5(7)
C2 C1 Pb1 . . 121.0(6)
C6 C1 Pb1 . . 116.5(5)
C1 C2 C3 . . 118.9(8)
C1 C2 H2 . . 120.5
C3 C2 H2 . . 120.5
C2 C3 C4 . . 120.2(8)
C2 C3 H3 . . 119.9
C4 C3 H3 . . 119.9
C5 C4 C3 . . 120.1(8)
C5 C4 H4 . . 120.0
C3 C4 H4 . . 120.0
C4 C5 C6 . . 120.3(8)
C4 C5 H5 . . 119.8
C6 C5 H5 . . 119.8
C5 C6 C1 . . 118.0(7)
C5 C6 H6 . . 121.0
C1 C6 H6 . . 121.0
C12 C7 C8 . . 120.9(7)
C12 C7 Pb1 . . 122.0(6)
C8 C7 Pb1 . . 117.2(5)
C7 C8 C9 . . 118.9(7)
C7 C8 H8 . . 120.5
C9 C8 H8 . . 120.5
C10 C9 C8 . . 120.0(8)
C10 C9 H9 . . 120.0
C8 C9 H9 . . 120.0
C11 C10 C9 . . 120.7(8)
C11 C10 H10 . . 119.6
C9 C10 H10 . . 119.6
C10 C11 C12 . . 121.0(8)
C10 C11 H11 . . 119.5
C12 C11 H11 . . 119.5
C11 C12 C7 . . 118.5(8)
C11 C12 H12 . . 120.7
C7 C12 H12 . . 120.7
As1 C13 H13A . . 109.5
As1 C13 H13B . . 109.5
H13A C13 H13B . . 109.5
As1 C13 H13C . . 109.5
H13A C13 H13C . . 109.5
H13B C13 H13C . . 109.5
As1 C14 H14A . . 109.5
As1 C14 H14B . . 109.5
H14A C14 H14B . . 109.5
As1 C14 H14C . . 109.5
H14A C14 H14C . . 109.5
H14B C14 H14C . . 109.5

loop_
_geom_bond_atom_site_label_1
_geom_bond_atom_site_label_2
_geom_bond_site_symmetry_2
_geom_bond_distance
Pb1 C7 . 2.180(7)
Pb1 C1 . 2.202(7)
Pb1 O1 3_756 2.389(4)
Pb1 O2 3_656 2.416(4)
Pb1 O1 . 2.662(5)
Pb1 Cl1 . 2.706(2)
As1 O2 . 1.678(4)
As1 O1 . 1.687(5)
As1 C13 . 1.885(9)
As1 C14 . 1.902(9)
O1 Pb1 3_756 2.389(4)
O2 Pb1 3_656 2.416(4)
C1 C2 . 1.363(11)
C1 C6 . 1.396(11)
C2 C3 . 1.389(11)
C2 H2 . 0.9500
C3 C4 . 1.390(12)
C3 H3 . 0.9500
C4 C5 . 1.386(12)
C4 H4 . 0.9500
C5 C6 . 1.392(11)
C5 H5 . 0.9500
C6 H6 . 0.9500
C7 C12 . 1.390(11)
C7 C8 . 1.394(11)
C8 C9 . 1.394(11)
C8 H8 . 0.9500
C9 C10 . 1.370(12)
C9 H9 . 0.9500
C10 C11 . 1.368(12)
C10 H10 . 0.9500
C11 C12 . 1.385(11)
C11 H11 . 0.9500
C12 H12 . 0.9500
C13 H13A . 0.9800
C13 H13B . 0.9800
C13 H13C . 0.9800
C14 H14A . 0.9800
C14 H14B . 0.9800
C14 H14C . 0.9800
